data_4519518
loop_
_publ_author_name
'Zhong, Yong-Rui'
'Cao, Man-Li'
'Mo, Hao-Jun'
'Ye, Bao-Hui'

_publ_section_title
;
 Syntheses and Crystal Structures of Metal Complexes with
 2,2'-Biimidazole-like Ligand and Chloride: Investigation of
 X-H&#x00B7;&#x00B7;&#x00B7;Cl (X = N, O, and C) Hydrogen Bonding and
 Cl-\p (imidazolyl) Interactions
;
_journal_coden_ASTM CGDEFU
_journal_issue 7
_journal_name_full 'Crystal Growth & Design'
_journal_page_first 2282
_journal_page_last 2290
_journal_paper_doi 10.1021/cg700980v
_journal_volume 8
_journal_year 2008
_chemical_formula_sum 'C35 H22 Cl N10 Zn2'
_chemical_formula_weight 748.82
_space_group_IT_number 14
_space_group_name_Hall '-P 2ybc'
_space_group_name_H-M_alt 'P 1 21/c 1'
_symmetry_cell_setting monoclinic
_symmetry_space_group_name_H-M 'P 1 21/c 1'
_atom_sites_solution_hydrogens geom
_atom_sites_solution_primary direct
_atom_sites_solution_secondary difmap
_audit_creation_method SHELXL-97
_cell_angle_alpha 90.00
_cell_angle_beta 91.630(2)
_cell_angle_gamma 90.00
_cell_formula_units_Z 4
_cell_length_a 11.8831(13)
_cell_length_b 27.270(3)
_cell_length_c 10.5135(11)
_cell_measurement_reflns_used 6637
_cell_measurement_temperature 293(2)
_cell_measurement_theta_max 26.00
_cell_measurement_theta_min 1.49
_cell_volume 3405.5(6)
_computing_structure_refinement 'SHELXL-97 (Sheldrick, 1997)'
_computing_structure_solution 'SHELXS-97 (Sheldrick, 1990)'
_diffrn_ambient_temperature 293(2)
_diffrn_measured_fraction_theta_full 0.993
_diffrn_measured_fraction_theta_max 0.993
_diffrn_measurement_device_type 'Bruker Smart Apex CCD area detector'
_diffrn_measurement_method 'phi and omega scans'
_diffrn_radiation_monochromator graphite
_diffrn_radiation_source 'fine-focus sealed tube'
_diffrn_radiation_type MoK\a
_diffrn_radiation_wavelength 0.71073
_diffrn_reflns_av_R_equivalents 0.0953
_diffrn_reflns_av_sigmaI/netI 0.1395
_diffrn_reflns_limit_h_max 14
_diffrn_reflns_limit_h_min -11
_diffrn_reflns_limit_k_max 28
_diffrn_reflns_limit_k_min -33
_diffrn_reflns_limit_l_max 12
_diffrn_reflns_limit_l_min -12
_diffrn_reflns_number 16451
_diffrn_reflns_theta_full 26.00
_diffrn_reflns_theta_max 26.00
_diffrn_reflns_theta_min 1.49
_diffrn_standards_decay_% negligible
_exptl_absorpt_coefficient_mu 1.528
_exptl_absorpt_correction_T_max 0.9556
_exptl_absorpt_correction_T_min 0.8499
_exptl_absorpt_correction_type multi-scan
_exptl_crystal_colour brown
_exptl_crystal_density_diffrn 1.461
_exptl_crystal_density_method 'not measured'
_exptl_crystal_description sheet
_exptl_crystal_F_000 1516
_exptl_crystal_size_max 0.11
_exptl_crystal_size_mid 0.09
_exptl_crystal_size_min 0.03
_refine_diff_density_max 0.532
_refine_diff_density_min -0.445
_refine_diff_density_rms 0.081
_refine_ls_extinction_method none
_refine_ls_goodness_of_fit_ref 1.000
_refine_ls_hydrogen_treatment mixed
_refine_ls_matrix_type full
_refine_ls_number_parameters 433
_refine_ls_number_reflns 6637
_refine_ls_number_restraints 0
_refine_ls_restrained_S_all 1.000
_refine_ls_R_factor_all 0.1147
_refine_ls_R_factor_gt 0.0526
_refine_ls_shift/su_max 0.000
_refine_ls_shift/su_mean 0.000
_refine_ls_structure_factor_coef Fsqd
_refine_ls_weighting_details 'calc w=1/[\s^2^(Fo^2^)+(0.0036P)^2^+0.0000P] where P=(Fo^2^+2Fc^2^)/3'
_refine_ls_weighting_scheme calc
_refine_ls_wR_factor_gt 0.0974
_refine_ls_wR_factor_ref 0.1070
_reflns_number_gt 3357
_reflns_number_total 6637
_reflns_threshold_expression >2sigma(I)
_cod_data_source_file cg700980v-file003.cif
_cod_data_source_block complex_6
_cod_original_sg_symbol_H-M P2(1)/c
_cod_database_code 4519518

loop_
_symmetry_equiv_pos_as_xyz
'x, y, z'
'-x, y+1/2, -z+1/2'
'-x, -y, -z'
'x, -y-1/2, z-1/2'

loop_
_atom_site_label
_atom_site_type_symbol
_atom_site_fract_x
_atom_site_fract_y
_atom_site_fract_z
_atom_site_U_iso_or_equiv
_atom_site_adp_type
_atom_site_occupancy
_atom_site_symmetry_multiplicity
_atom_site_calc_flag
_atom_site_refinement_flags
_atom_site_disorder_assembly
_atom_site_disorder_group
Zn1 Zn 0.70866(5) 0.20003(2) 0.34242(5) 0.03676(19) Uani 1 1 d . . .
Zn2 Zn 0.86760(6) 0.00388(2) 0.19767(6) 0.0502(2) Uani 1 1 d . . .
Cl1 Cl 0.72694(15) -0.04581(6) 0.24033(18) 0.0856(6) Uani 1 1 d . . .
N1 N 0.6133(4) 0.13837(15) 0.2655(4) 0.0393(12) Uani 1 1 d . . .
N2 N 0.6123(4) 0.05794(16) 0.2311(4) 0.0522(14) Uani 1 1 d . . .
H2B H 0.6362 0.0282 0.2268 0.063 Uiso 1 1 calc R . .
N3 N 0.8279(4) 0.14516(15) 0.3426(4) 0.0345(11) Uani 1 1 d . . .
N4 N 0.8674(4) 0.06452(16) 0.3069(4) 0.0420(12) Uani 1 1 d . . .
N5 N 0.6569(3) 0.25613(14) 0.6977(4) 0.0311(11) Uani 1 1 d . . .
N6 N 0.8562(3) 0.30897(15) 0.5782(4) 0.0394(12) Uani 1 1 d . . .
H6A H 0.8475 0.3222 0.6515 0.047 Uiso 1 1 calc R . .
N7 N 0.6436(3) 0.21416(14) 0.5125(4) 0.0315(11) Uani 1 1 d . . .
N8 N 0.8262(3) 0.25982(15) 0.4134(4) 0.0368(11) Uani 1 1 d . . .
N9 N 0.8641(4) 0.03011(15) 0.0111(4) 0.0373(11) Uani 1 1 d . . .
N10 N 0.9799(4) 0.02562(15) -0.1598(4) 0.0408(12) Uani 1 1 d . . .
C1 C 0.5071(5) 0.1241(2) 0.2212(5) 0.0429(15) Uani 1 1 d . . .
C2 C 0.4124(5) 0.1520(2) 0.1958(5) 0.0591(18) Uani 1 1 d . . .
H2A H 0.4119 0.1857 0.2084 0.071 Uiso 1 1 calc R . .
C3 C 0.3188(5) 0.1273(3) 0.1512(6) 0.074(2) Uani 1 1 d . . .
H3A H 0.2527 0.1446 0.1344 0.089 Uiso 1 1 calc R . .
C4 C 0.3201(6) 0.0769(3) 0.1303(7) 0.089(3) Uani 1 1 d . . .
H4A H 0.2550 0.0619 0.0983 0.107 Uiso 1 1 calc R . .
C5 C 0.4123(6) 0.0489(3) 0.1547(7) 0.080(2) Uani 1 1 d . . .
H5A H 0.4130 0.0152 0.1414 0.096 Uiso 1 1 calc R . .
C6 C 0.5054(5) 0.0745(2) 0.2010(6) 0.0515(17) Uani 1 1 d . . .
C7 C 0.6721(5) 0.0976(2) 0.2686(5) 0.0360(14) Uani 1 1 d . . .
C8 C 0.7905(5) 0.1011(2) 0.3067(5) 0.0360(14) Uani 1 1 d . . .
C9 C 0.9652(5) 0.0876(2) 0.3515(5) 0.0466(16) Uani 1 1 d . . .
C10 C 1.0753(6) 0.0675(2) 0.3745(6) 0.065(2) Uani 1 1 d . . .
H10A H 1.0912 0.0346 0.3604 0.077 Uiso 1 1 calc R . .
C11 C 1.1560(6) 0.1000(3) 0.4187(6) 0.076(2) Uani 1 1 d . . .
H11A H 1.2285 0.0884 0.4356 0.091 Uiso 1 1 calc R . .
C12 C 1.1336(5) 0.1497(3) 0.4392(6) 0.070(2) Uani 1 1 d . . .
H12A H 1.1913 0.1704 0.4673 0.084 Uiso 1 1 calc R . .
C13 C 1.0262(5) 0.1684(2) 0.4179(5) 0.0597(19) Uani 1 1 d . . .
H13A H 1.0110 0.2013 0.4329 0.072 Uiso 1 1 calc R . .
C14 C 0.9412(5) 0.1366(2) 0.3733(5) 0.0402(15) Uani 1 1 d . . .
C15 C 0.4073(5) 0.1814(2) 0.7738(6) 0.0516(17) Uani 1 1 d . . .
H15A H 0.3559 0.1747 0.8365 0.062 Uiso 1 1 calc R . .
C16 C 0.4893(5) 0.2159(2) 0.7968(5) 0.0460(16) Uani 1 1 d . . .
H16A H 0.4937 0.2330 0.8734 0.055 Uiso 1 1 calc R . .
C17 C 0.5654(4) 0.22432(18) 0.7022(5) 0.0313(13) Uani 1 1 d . . .
C18 C 0.6966(4) 0.24822(18) 0.5834(5) 0.0297(13) Uani 1 1 d . . .
C19 C 0.7923(4) 0.27193(18) 0.5272(5) 0.0310(13) Uani 1 1 d . . .
C20 C 0.9369(5) 0.3216(2) 0.4931(5) 0.0384(14) Uani 1 1 d . . .
C21 C 1.0250(5) 0.3552(2) 0.4966(6) 0.0493(16) Uani 1 1 d . . .
H21A H 1.0384 0.3749 0.5676 0.059 Uiso 1 1 calc R . .
C22 C 1.0909(5) 0.3585(2) 0.3936(6) 0.0609(19) Uani 1 1 d . . .
H22A H 1.1487 0.3814 0.3930 0.073 Uiso 1 1 calc R . .
C23 C 0.3991(5) 0.1564(2) 0.6590(5) 0.0494(17) Uani 1 1 d . . .
H23A H 0.3420 0.1334 0.6467 0.059 Uiso 1 1 calc R . .
C24 C 0.4724(4) 0.16450(19) 0.5637(5) 0.0417(15) Uani 1 1 d . . .
H24A H 0.4659 0.1478 0.4867 0.050 Uiso 1 1 calc R . .
C25 C 0.5573(4) 0.19873(18) 0.5866(5) 0.0302(13) Uani 1 1 d . . .
C26 C 0.9170(5) 0.2903(2) 0.3888(5) 0.0406(15) Uani 1 1 d . . .
C27 C 0.9850(5) 0.2942(2) 0.2857(6) 0.067(2) Uani 1 1 d . . .
H27A H 0.9723 0.2745 0.2146 0.080 Uiso 1 1 calc R . .
C28 C 1.0731(5) 0.3278(2) 0.2888(6) 0.068(2) Uani 1 1 d . . .
H28A H 1.1206 0.3299 0.2202 0.081 Uiso 1 1 calc R . .
C29 C 0.6854(6) 0.1043(3) -0.2117(6) 0.075(2) Uani 1 1 d . . .
H29A H 0.6187 0.1220 -0.2194 0.090 Uiso 1 1 calc R . .
C30 C 0.7128(5) 0.0817(2) -0.0993(6) 0.0537(17) Uani 1 1 d . . .
H30A H 0.6655 0.0834 -0.0304 0.064 Uiso 1 1 calc R . .
C31 C 0.8135(5) 0.05609(19) -0.0913(5) 0.0390(14) Uani 1 1 d . . .
C32 C 0.9600(4) 0.01435(18) -0.0377(5) 0.0351(14) Uani 1 1 d . . .
C33 C 0.8848(5) 0.05283(19) -0.1946(5) 0.0424(15) Uani 1 1 d . . .
C34 C 0.8556(6) 0.0760(2) -0.3086(5) 0.071(2) Uani 1 1 d . . .
H34A H 0.9016 0.0746 -0.3786 0.085 Uiso 1 1 calc R . .
C35 C 0.7541(6) 0.1014(3) -0.3128(7) 0.088(3) Uani 1 1 d . . .
H35A H 0.7322 0.1171 -0.3880 0.106 Uiso 1 1 calc R . .

loop_
_atom_site_aniso_label
_atom_site_aniso_U_11
_atom_site_aniso_U_22
_atom_site_aniso_U_33
_atom_site_aniso_U_23
_atom_site_aniso_U_13
_atom_site_aniso_U_12
Zn1 0.0389(4) 0.0389(4) 0.0323(4) 0.0001(3) -0.0001(3) 0.0037(3)
Zn2 0.0555(5) 0.0438(5) 0.0522(4) 0.0042(4) 0.0158(4) 0.0091(4)
Cl1 0.0819(14) 0.0421(11) 0.1355(17) 0.0086(10) 0.0495(13) 0.0009(9)
N1 0.038(3) 0.038(3) 0.042(3) 0.002(2) -0.005(3) 0.004(2)
N2 0.048(3) 0.034(3) 0.075(4) -0.014(3) 0.003(3) -0.006(3)
N3 0.029(3) 0.040(3) 0.034(3) 0.005(2) -0.006(2) 0.003(2)
N4 0.043(3) 0.041(3) 0.042(3) -0.002(2) 0.002(3) 0.009(3)
N5 0.033(3) 0.036(3) 0.025(2) 0.004(2) 0.004(2) -0.008(2)
N6 0.037(3) 0.045(3) 0.037(3) -0.008(2) 0.007(2) -0.007(2)
N7 0.037(3) 0.030(3) 0.028(2) 0.001(2) -0.006(2) -0.009(2)
N8 0.035(3) 0.045(3) 0.031(3) -0.001(2) 0.005(2) -0.014(2)
N9 0.037(3) 0.038(3) 0.037(3) 0.003(2) 0.001(2) 0.006(2)
N10 0.048(3) 0.039(3) 0.036(3) 0.007(2) 0.005(3) 0.017(2)
C1 0.042(4) 0.041(4) 0.045(4) -0.004(3) -0.002(3) -0.001(3)
C2 0.047(4) 0.058(4) 0.071(5) -0.012(4) -0.017(4) -0.001(4)
C3 0.043(5) 0.088(6) 0.090(5) -0.012(5) -0.013(4) 0.005(4)
C4 0.060(6) 0.097(7) 0.110(6) -0.035(5) -0.008(5) -0.030(5)
C5 0.059(5) 0.071(5) 0.109(6) -0.032(5) 0.003(5) -0.001(4)
C6 0.038(4) 0.052(4) 0.065(4) -0.016(3) -0.003(4) -0.004(3)
C7 0.036(4) 0.040(4) 0.032(3) -0.003(3) -0.001(3) 0.002(3)
C8 0.042(4) 0.036(4) 0.030(3) 0.007(3) 0.007(3) 0.000(3)
C9 0.048(4) 0.060(5) 0.032(3) 0.003(3) 0.002(3) 0.019(4)
C10 0.064(5) 0.068(5) 0.062(5) -0.007(4) -0.005(4) 0.026(4)
C11 0.050(5) 0.105(7) 0.071(5) -0.005(5) -0.012(4) 0.023(5)
C12 0.046(5) 0.092(6) 0.071(5) -0.006(4) -0.014(4) 0.008(4)
C13 0.059(5) 0.067(5) 0.053(4) -0.006(4) -0.004(4) 0.015(4)
C14 0.046(4) 0.043(4) 0.032(3) -0.001(3) -0.002(3) 0.000(3)
C15 0.037(4) 0.069(5) 0.050(4) 0.007(3) 0.014(3) -0.010(3)
C16 0.039(4) 0.053(4) 0.046(4) -0.005(3) 0.009(3) -0.008(3)
C17 0.026(3) 0.036(3) 0.031(3) 0.006(3) 0.000(3) -0.008(3)
C18 0.025(3) 0.028(3) 0.036(3) 0.007(3) -0.003(3) -0.002(2)
C19 0.036(4) 0.028(3) 0.029(3) -0.001(3) -0.006(3) -0.001(3)
C20 0.029(3) 0.043(4) 0.043(4) 0.007(3) 0.002(3) -0.006(3)
C21 0.048(4) 0.043(4) 0.057(4) 0.000(3) 0.005(4) -0.014(3)
C22 0.049(4) 0.062(5) 0.072(5) 0.012(4) 0.006(4) -0.023(4)
C23 0.040(4) 0.054(4) 0.054(4) 0.008(3) -0.012(3) -0.024(3)
C24 0.041(4) 0.043(4) 0.042(3) 0.001(3) 0.003(3) -0.016(3)
C25 0.031(3) 0.026(3) 0.033(3) 0.011(3) -0.002(3) 0.002(3)
C26 0.037(4) 0.050(4) 0.035(3) -0.001(3) 0.002(3) -0.011(3)
C27 0.059(5) 0.095(6) 0.046(4) -0.007(4) 0.006(4) -0.030(4)
C28 0.055(5) 0.095(6) 0.053(4) 0.010(4) 0.016(4) -0.026(4)
C29 0.065(5) 0.094(6) 0.067(5) 0.016(4) 0.007(4) 0.041(4)
C30 0.048(4) 0.054(4) 0.059(4) 0.007(3) -0.002(4) 0.016(3)
C31 0.044(4) 0.032(3) 0.041(4) 0.002(3) 0.000(3) 0.006(3)
C32 0.040(4) 0.028(3) 0.037(4) 0.002(3) 0.001(3) 0.005(3)
C33 0.048(4) 0.033(4) 0.047(4) 0.004(3) 0.005(3) 0.009(3)
C34 0.088(6) 0.087(5) 0.039(4) 0.019(4) 0.014(4) 0.037(5)
C35 0.092(7) 0.101(6) 0.070(5) 0.030(5) -0.013(5) 0.047(5)

loop_
_atom_type_symbol
_atom_type_description
_atom_type_scat_dispersion_real
_atom_type_scat_dispersion_imag
_atom_type_scat_source
C C 0.0033 0.0016 'International Tables Vol C Tables 4.2.6.8 and 6.1.1.4'
H H 0.0000 0.0000 'International Tables Vol C Tables 4.2.6.8 and 6.1.1.4'
N N 0.0061 0.0033 'International Tables Vol C Tables 4.2.6.8 and 6.1.1.4'
Cl Cl 0.1484 0.1585 'International Tables Vol C Tables 4.2.6.8 and 6.1.1.4'
Zn Zn 0.2839 1.4301 'International Tables Vol C Tables 4.2.6.8 and 6.1.1.4'

loop_
_geom_angle_atom_site_label_1
_geom_angle_atom_site_label_2
_geom_angle_atom_site_label_3
_geom_angle
_geom_angle_site_symmetry_1
_geom_angle_site_symmetry_3
N7 Zn1 N5 116.20(16) . 4_565
N7 Zn1 N3 114.93(15) . .
N5 Zn1 N3 128.74(16) 4_565 .
N7 Zn1 N1 105.69(16) . .
N5 Zn1 N1 91.92(15) 4_565 .
N3 Zn1 N1 77.84(16) . .
N7 Zn1 N8 79.48(15) . .
N5 Zn1 N8 89.64(15) 4_565 .
N3 Zn1 N8 96.03(16) . .
N1 Zn1 N8 173.19(16) . .
N4 Zn2 N10 116.89(18) . 3_755
N4 Zn2 N9 104.73(17) . .
N10 Zn2 N9 86.88(16) 3_755 .
N4 Zn2 Cl1 112.02(14) . .
N10 Zn2 Cl1 118.78(13) 3_755 .
N9 Zn2 Cl1 113.98(13) . .
C7 N1 C1 104.4(5) . .
C7 N1 Zn1 112.1(4) . .
C1 N1 Zn1 143.3(4) . .
C7 N2 C6 106.2(5) . .
C7 N2 H2B 126.9 . .
C6 N2 H2B 126.9 . .
C8 N3 C14 103.1(4) . .
C8 N3 Zn1 115.5(4) . .
C14 N3 Zn1 141.3(4) . .
C8 N4 C9 103.0(4) . .
C8 N4 Zn2 128.1(4) . .
C9 N4 Zn2 123.3(4) . .
C18 N5 C17 103.2(4) . .
C18 N5 Zn1 132.4(4) . 4_566
C17 N5 Zn1 124.4(3) . 4_566
C19 N6 C20 108.8(4) . .
C19 N6 H6A 125.6 . .
C20 N6 H6A 125.6 . .
C18 N7 C25 104.1(4) . .
C18 N7 Zn1 116.3(4) . .
C25 N7 Zn1 139.6(3) . .
C19 N8 C26 106.2(4) . .
C19 N8 Zn1 106.2(3) . .
C26 N8 Zn1 147.6(4) . .
C32 N9 C31 102.7(4) . .
C32 N9 Zn2 104.9(3) . .
C31 N9 Zn2 152.5(4) . .
C32 N10 C33 102.1(5) . .
C32 N10 Zn2 106.1(3) . 3_755
C33 N10 Zn2 151.8(4) . 3_755
C6 C1 C2 120.4(6) . .
C6 C1 N1 109.7(5) . .
C2 C1 N1 129.9(6) . .
C3 C2 C1 116.5(6) . .
C3 C2 H2A 121.8 . .
C1 C2 H2A 121.8 . .
C2 C3 C4 121.8(7) . .
C2 C3 H3A 119.1 . .
C4 C3 H3A 119.1 . .
C5 C4 C3 122.7(7) . .
C5 C4 H4A 118.7 . .
C3 C4 H4A 118.7 . .
C4 C5 C6 114.6(7) . .
C4 C5 H5A 122.7 . .
C6 C5 H5A 122.7 . .
C1 C6 N2 106.2(5) . .
C1 C6 C5 124.0(6) . .
N2 C6 C5 129.7(6) . .
N1 C7 N2 113.4(5) . .
N1 C7 C8 117.4(5) . .
N2 C7 C8 129.2(5) . .
N3 C8 N4 116.4(5) . .
N3 C8 C7 116.8(5) . .
N4 C8 C7 126.8(5) . .
C14 C9 N4 108.5(5) . .
C14 C9 C10 122.1(6) . .
N4 C9 C10 129.3(6) . .
C11 C10 C9 115.8(6) . .
C11 C10 H10A 122.1 . .
C9 C10 H10A 122.1 . .
C10 C11 C12 122.7(6) . .
C10 C11 H11A 118.6 . .
C12 C11 H11A 118.6 . .
C13 C12 C11 120.7(7) . .
C13 C12 H12A 119.6 . .
C11 C12 H12A 119.6 . .
C12 C13 C14 118.5(6) . .
C12 C13 H13A 120.7 . .
C14 C13 H13A 120.7 . .
C9 C14 N3 108.9(5) . .
C9 C14 C13 120.1(6) . .
N3 C14 C13 131.0(6) . .
C16 C15 C23 121.6(6) . .
C16 C15 H15A 119.2 . .
C23 C15 H15A 119.2 . .
C15 C16 C17 117.6(5) . .
C15 C16 H16A 121.2 . .
C17 C16 H16A 121.2 . .
C16 C17 N5 130.9(5) . .
C16 C17 C25 120.7(5) . .
N5 C17 C25 108.3(4) . .
N5 C18 N7 116.5(5) . .
N5 C18 C19 127.1(5) . .
N7 C18 C19 116.4(5) . .
N8 C19 N6 111.2(5) . .
N8 C19 C18 121.6(5) . .
N6 C19 C18 127.2(5) . .
N6 C20 C21 133.4(5) . .
N6 C20 C26 104.5(5) . .
C21 C20 C26 122.1(6) . .
C22 C21 C20 118.2(6) . .
C22 C21 H21A 120.9 . .
C20 C21 H21A 120.9 . .
C21 C22 C28 120.9(6) . .
C21 C22 H22A 119.6 . .
C28 C22 H22A 119.6 . .
C24 C23 C15 121.9(5) . .
C24 C23 H23A 119.1 . .
C15 C23 H23A 119.1 . .
C23 C24 C25 117.2(5) . .
C23 C24 H24A 121.4 . .
C25 C24 H24A 121.4 . .
N7 C25 C24 131.1(5) . .
N7 C25 C17 107.8(4) . .
C24 C25 C17 121.1(5) . .
C27 C26 N8 132.0(5) . .
C27 C26 C20 118.6(5) . .
N8 C26 C20 109.4(5) . .
C26 C27 C28 119.4(6) . .
C26 C27 H27A 120.3 . .
C28 C27 H27A 120.3 . .
C27 C28 C22 120.7(6) . .
C27 C28 H28A 119.7 . .
C22 C28 H28A 119.7 . .
C35 C29 C30 121.1(6) . .
C35 C29 H29A 119.4 . .
C30 C29 H29A 119.4 . .
C29 C30 C31 117.7(6) . .
C29 C30 H30A 121.2 . .
C31 C30 H30A 121.2 . .
C30 C31 C33 121.7(5) . .
C30 C31 N9 130.5(6) . .
C33 C31 N9 107.8(5) . .
N9 C32 N10 117.9(4) . .
N9 C32 C32 121.2(6) . 3_755
N10 C32 C32 120.9(7) . 3_755
C34 C33 N10 130.6(6) . .
C34 C33 C31 119.9(5) . .
N10 C33 C31 109.5(5) . .
C35 C34 C33 116.7(6) . .
C35 C34 H34A 121.7 . .
C33 C34 H34A 121.7 . .
C29 C35 C34 122.9(6) . .
C29 C35 H35A 118.5 . .
C34 C35 H35A 118.5 . .

loop_
_geom_bond_atom_site_label_1
_geom_bond_atom_site_label_2
_geom_bond_distance
_geom_bond_site_symmetry_2
Zn1 N7 2.005(4) .
Zn1 N5 2.017(4) 4_565
Zn1 N3 2.061(4) .
Zn1 N1 2.171(4) .
Zn1 N8 2.260(4) .
Zn2 N4 2.014(4) .
Zn2 N10 2.033(4) 3_755
Zn2 N9 2.088(4) .
Zn2 Cl1 2.2075(18) .
N1 C7 1.313(6) .
N1 C1 1.389(6) .
N2 C7 1.346(6) .
N2 C6 1.377(6) .
N2 H2B 0.8600 .
N3 C8 1.331(6) .
N3 C14 1.395(6) .
N4 C8 1.353(6) .
N4 C9 1.391(7) .
N5 C18 1.321(6) .
N5 C17 1.393(6) .
N5 Zn1 2.017(4) 4_566
N6 C19 1.365(5) .
N6 C20 1.374(6) .
N6 H6A 0.8600 .
N7 C18 1.338(5) .
N7 C25 1.372(6) .
N8 C19 1.316(6) .
N8 C26 1.392(6) .
N9 C32 1.334(6) .
N9 C31 1.409(6) .
N10 C32 1.348(6) .
N10 C33 1.392(6) .
N10 Zn2 2.033(4) 3_755
C1 C6 1.370(7) .
C1 C2 1.377(7) .
C2 C3 1.372(7) .
C2 H2A 0.9300 .
C3 C4 1.390(8) .
C3 H3A 0.9300 .
C4 C5 1.354(8) .
C4 H4A 0.9300 .
C5 C6 1.385(8) .
C5 H5A 0.9300 .
C7 C8 1.455(7) .
C9 C14 1.387(7) .
C9 C10 1.432(7) .
C10 C11 1.377(8) .
C10 H10A 0.9300 .
C11 C12 1.398(8) .
C11 H11A 0.9300 .
C12 C13 1.387(7) .
C12 H12A 0.9300 .
C13 C14 1.402(7) .
C13 H13A 0.9300 .
C15 C16 1.371(7) .
C15 C23 1.387(7) .
C15 H15A 0.9300 .
C16 C17 1.382(6) .
C16 H16A 0.9300 .
C17 C25 1.402(6) .
C18 C19 1.448(7) .
C20 C21 1.390(7) .
C20 C26 1.404(7) .
C21 C22 1.357(7) .
C21 H21A 0.9300 .
C22 C28 1.394(7) .
C22 H22A 0.9300 .
C23 C24 1.365(7) .
C23 H23A 0.9300 .
C24 C25 1.390(6) .
C24 H24A 0.9300 .
C26 C27 1.374(7) .
C27 C28 1.392(7) .
C27 H27A 0.9300 .
C28 H28A 0.9300 .
C29 C35 1.361(8) .
C29 C30 1.364(7) .
C29 H29A 0.9300 .
C30 C31 1.386(7) .
C30 H30A 0.9300 .
C31 C33 1.400(7) .
C32 C32 1.449(9) 3_755
C33 C34 1.390(7) .
C34 C35 1.389(8) .
C34 H34A 0.9300 .
C35 H35A 0.9300 .
